data_7251860
loop_
_publ_author_name
'Kuncov\'a, Lucie'
'Lazarov\'a, Jana'
'Kotek, Jan'
'Kub\'i\<cek, Vojt\<ech'
'Hermann, Petr'

_publ_section_title
;
 Dipyridinophane ligands -- synthesis and coordination study
;
_journal_issue 20
_journal_name_full 'RSC Advances'
_journal_page_first 18220
_journal_page_last 18231
_journal_paper_doi 10.1039/D6RA00469E
_journal_volume 16
_journal_year 2026
_chemical_formula_moiety 'C14 H16 Cl2 Cu N4, 0.5(C3 H8 O), H2 O'
_chemical_formula_sum 'C15.5 H22 Cl2 Cu N4 O1.5'
_chemical_formula_weight 422.81
_space_group_crystal_system orthorhombic
_space_group_IT_number 70
_space_group_name_Hall '-F 2uv 2vw'
_space_group_name_H-M_alt 'F d d d :2'
_atom_sites_solution_hydrogens mixed
_atom_sites_solution_primary direct
_atom_sites_solution_secondary difmap
_audit_creation_method SHELXL-2017/1
_audit_update_record
;
2026-02-20 deposited with the CCDC.	2026-03-16 downloaded from the CCDC.
;
_cell_angle_alpha 90
_cell_angle_beta 90
_cell_angle_gamma 90
_cell_formula_units_Z 16
_cell_length_a 8.6379(5)
_cell_length_b 28.7209(15)
_cell_length_c 28.9370(17)
_cell_measurement_reflns_used 9810
_cell_measurement_temperature 120(2)
_cell_measurement_theta_max 28.2737
_cell_measurement_theta_min 2.5609
_cell_volume 7178.9(7)
_computing_cell_refinement 'SAINT V8.41 (Bruker AXS LLC)'
_computing_data_collection 'Bruker Instrument Service v8.5.1.2.Release'
_computing_data_reduction 'SAINT V8.41 (Bruker AXS LLC)'
_computing_structure_refinement 'SHELXL-2017/1 (Sheldrick, 2017)'
_computing_structure_solution 'SHELXT 2018/2 (Sheldrick, 2018)'
_diffrn_ambient_temperature 120(2)
_diffrn_detector_area_resol_mean 7.391
_diffrn_measured_fraction_theta_full 0.998
_diffrn_measured_fraction_theta_max 0.999
_diffrn_measurement_device 'KAPPA diffractometer'
_diffrn_measurement_device_type 'Bruker D8 QUEST'
_diffrn_measurement_method '\w and \f scans'
_diffrn_radiation_type MoK\a
_diffrn_radiation_wavelength 0.71073
_diffrn_reflns_av_R_equivalents 0.0217
_diffrn_reflns_av_unetI/netI 0.0101
_diffrn_reflns_Laue_measured_fraction_full 0.998
_diffrn_reflns_Laue_measured_fraction_max 0.999
_diffrn_reflns_limit_h_max 11
_diffrn_reflns_limit_h_min -11
_diffrn_reflns_limit_k_max 38
_diffrn_reflns_limit_k_min -38
_diffrn_reflns_limit_l_max 38
_diffrn_reflns_limit_l_min -38
_diffrn_reflns_number 29778
_diffrn_reflns_point_group_measured_fraction_full 0.998
_diffrn_reflns_point_group_measured_fraction_max 0.999
_diffrn_reflns_theta_full 25.242
_diffrn_reflns_theta_max 28.277
_diffrn_reflns_theta_min 2.561
_diffrn_source 'microfocus sealed tube'
_diffrn_source_type 'INCOATEC I\mS'
_exptl_absorpt_coefficient_mu 1.528
_exptl_absorpt_correction_T_max 0.901
_exptl_absorpt_correction_T_min 0.622
_exptl_absorpt_correction_type multi-scan
_exptl_absorpt_process_details
;
Krause, L., Herbst-Irmer, R., Sheldrick, G. M., Stalke, D. (2015).
"Comparison of silver and molybdenum microfocus X-ray sources for single-crystal
 structure determination"
J. Appl. Cryst. 48, 3-10.
doi:10.1107/S1600576714022985
;
_exptl_crystal_colour 'light blue'
_exptl_crystal_density_diffrn 1.565
_exptl_crystal_description plate
_exptl_crystal_F_000 3488
_exptl_crystal_size_max 0.344
_exptl_crystal_size_mid 0.240
_exptl_crystal_size_min 0.070
_refine_diff_density_max 0.414
_refine_diff_density_min -0.338
_refine_diff_density_rms 0.054
_refine_ls_extinction_method none
_refine_ls_goodness_of_fit_ref 1.104
_refine_ls_hydrogen_treatment mixed
_refine_ls_matrix_type full
_refine_ls_number_parameters 125
_refine_ls_number_reflns 2236
_refine_ls_number_restraints 2
_refine_ls_restrained_S_all 1.104
_refine_ls_R_factor_all 0.0217
_refine_ls_R_factor_gt 0.0208
_refine_ls_shift/su_max 0.002
_refine_ls_shift/su_mean 0.000
_refine_ls_structure_factor_coef Fsqd
_refine_ls_weighting_details 'w=1/[\s^2^(Fo^2^)+(0.0288P)^2^+16.0879P] where P=(Fo^2^+2Fc^2^)/3'
_refine_ls_weighting_scheme calc
_refine_ls_wR_factor_gt 0.0585
_refine_ls_wR_factor_ref 0.0592
_reflns_Friedel_coverage 0.000
_reflns_number_gt 2139
_reflns_number_total 2236
_reflns_threshold_expression 'I > 2\s(I)'
_cod_data_source_file d6ra00469e2.cif
_cod_data_source_block cupy2n2
_cod_depositor_comments
;
The following automatic conversions were performed:

data item '_exptl_absorpt_correction_type' value 'Multi-Scan' was
changed to 'multi-scan' in accordance with the
/home/data/users/saulius/crontab/automatic-downloads/rss-feeds/RSC/lib/dictionaries/cif_core.dic
dictionary named 'cif_core.dic' version 2.4.2 last updated on
2011-04-26.

Automatic conversion script
Id: cif_fix_values 8170 2020-07-09 18:12:32Z antanas 
;
_cod_original_sg_symbol_H-M 'F d d d'
_cod_original_formula_sum 'C15.50 H22 Cl2 Cu N4 O1.50'
_cod_database_code 7251860
_shelx_shelxl_version_number 2017/1
_shelx_space_group_comment
;
The symmetry employed for this shelxl refinement is uniquely defined
by the following loop, which should always be used as a source of
symmetry information in preference to the above space-group names.
They are only intended as comments.
;
_shelx_estimated_absorpt_t_min 0.622
_shelx_estimated_absorpt_t_max 0.901

loop_
_space_group_symop_operation_xyz
'x, y, z'
'-x+3/4, -y+3/4, z'
'-x+3/4, y, -z+3/4'
'x, -y+3/4, -z+3/4'
'x, y+1/2, z+1/2'
'-x+3/4, -y+5/4, z+1/2'
'-x+3/4, y+1/2, -z+5/4'
'x, -y+5/4, -z+5/4'
'x+1/2, y, z+1/2'
'-x+5/4, -y+3/4, z+1/2'
'-x+5/4, y, -z+5/4'
'x+1/2, -y+3/4, -z+5/4'
'x+1/2, y+1/2, z'
'-x+5/4, -y+5/4, z'
'-x+5/4, y+1/2, -z+3/4'
'x+1/2, -y+5/4, -z+3/4'
'-x, -y, -z'
'x-3/4, y-3/4, -z'
'x-3/4, -y, z-3/4'
'-x, y-3/4, z-3/4'
'-x, -y+1/2, -z+1/2'
'x-3/4, y-1/4, -z+1/2'
'x-3/4, -y+1/2, z-1/4'
'-x, y-1/4, z-1/4'
'-x+1/2, -y, -z+1/2'
'x-1/4, y-3/4, -z+1/2'
'x-1/4, -y, z-1/4'
'-x+1/2, y-3/4, z-1/4'
'-x+1/2, -y+1/2, -z'
'x-1/4, y-1/4, -z'
'x-1/4, -y+1/2, z-3/4'
'-x+1/2, y-1/4, z-3/4'

loop_
_atom_site_label
_atom_site_type_symbol
_atom_site_fract_x
_atom_site_fract_y
_atom_site_fract_z
_atom_site_U_iso_or_equiv
_atom_site_adp_type
_atom_site_occupancy
_atom_site_site_symmetry_order
_atom_site_calc_flag
_atom_site_refinement_flags_posn
_atom_site_refinement_flags_adp
_atom_site_refinement_flags_occupancy
_atom_site_disorder_assembly
_atom_site_disorder_group
Cu1 Cu 0.625000 0.31983(2) 0.625000 0.01177(7) Uani 1 2 d S T P . .
Cl1 Cl 0.63951(4) 0.37521(2) 0.56690(2) 0.01673(8) Uani 1 1 d . . . . .
N1 N 0.64146(11) 0.26655(3) 0.57869(4) 0.01371(19) Uani 1 1 d . . . . .
C2 C 0.51163(14) 0.24844(4) 0.56073(4) 0.0157(2) Uani 1 1 d . . . . .
C3 C 0.36151(14) 0.27318(5) 0.57204(5) 0.0191(2) Uani 1 1 d . . . . .
H31 H 0.338682 0.296108 0.547420 0.023 Uiso 1 1 calc R U . . .
H32 H 0.276214 0.250165 0.572537 0.023 Uiso 1 1 calc R U . . .
N4 N 0.36715(12) 0.29720(4) 0.61657(4) 0.0153(2) Uani 1 1 d . . . . .
H41 H 0.309(2) 0.3212(6) 0.6155(6) 0.025(4) Uiso 1 1 d . . . . .
C5 C 0.33047(14) 0.26847(4) 0.65680(4) 0.0183(2) Uani 1 1 d . . . . .
H51 H 0.258140 0.243520 0.647244 0.022 Uiso 1 1 calc R U . . .
H52 H 0.276912 0.287959 0.680046 0.022 Uiso 1 1 calc R U . . .
C6 C 0.77875(14) 0.24645(4) 0.57099(4) 0.0153(2) Uani 1 1 d . . . . .
C7 C 0.51610(16) 0.20951(4) 0.53228(4) 0.0198(2) Uani 1 1 d . . . . .
H71 H 0.423545 0.196739 0.519875 0.024 Uiso 1 1 calc R U . . .
C8 C 0.65921(17) 0.18963(4) 0.52235(5) 0.0224(3) Uani 1 1 d . . . . .
H81 H 0.665893 0.163766 0.501982 0.027 Uiso 1 1 calc R U . . .
C9 C 0.79141(15) 0.20770(4) 0.54228(5) 0.0198(2) Uani 1 1 d . . . . .
H91 H 0.889513 0.193928 0.536499 0.024 Uiso 1 1 calc R U . . .
O1W O 0.875000 0.375000 0.75934(7) 0.0592(7) Uani 1 2 d S T P . .
H11W H 0.9466(11) 0.3760(9) 0.7422(9) 0.067(8) Uiso 1 1 d D . . . .
C1A C 1.0489(7) 0.3704(3) 0.8712(4) 0.0301(14) Uiso 0.25 1 d D . P A -1
H11A H 1.089447 0.370009 0.839543 0.036 Uiso 0.25 1 d R U P A -1
H12A H 1.045415 0.338508 0.883226 0.036 Uiso 0.25 1 d R U P A -1
H13A H 1.116548 0.389396 0.890757 0.036 Uiso 0.25 1 d R U P A -1
C2A C 0.8955(6) 0.39700(15) 0.8772(3) 0.0199(10) Uiso 0.25 1 d D . P A -1
H21A H 0.889000 0.418563 0.904287 0.024 Uiso 0.25 1 d R U P A -1
O2A O 0.8487(5) 0.42389(16) 0.83525(16) 0.0297(9) Uiso 0.25 1 d . . P A -1
H21O H 0.857122 0.408058 0.810493 0.036 Uiso 0.25 1 d R U P A -1
C3A C 0.7613(9) 0.3617(3) 0.8817(3) 0.0399(17) Uiso 0.25 1 d D . P A -1
H31A H 0.693522 0.360394 0.854576 0.048 Uiso 0.25 1 d R U P A -1
H32A H 0.699861 0.369330 0.909131 0.048 Uiso 0.25 1 d R U P A -1
H33A H 0.811417 0.331396 0.886063 0.048 Uiso 0.25 1 d R U P A -1

loop_
_atom_site_aniso_label
_atom_site_aniso_U_11
_atom_site_aniso_U_22
_atom_site_aniso_U_33
_atom_site_aniso_U_23
_atom_site_aniso_U_13
_atom_site_aniso_U_12
Cu1 0.01208(11) 0.00885(11) 0.01438(11) 0.000 0.00137(7) 0.000
Cl1 0.01945(15) 0.01300(14) 0.01775(14) 0.00139(9) 0.00306(10) 0.00051(9)
N1 0.0141(5) 0.0111(4) 0.0159(4) -0.0004(4) 0.0022(4) -0.0006(4)
C2 0.0166(6) 0.0141(5) 0.0165(5) -0.0001(4) 0.0015(4) -0.0016(4)
C3 0.0143(5) 0.0214(6) 0.0216(6) -0.0043(5) -0.0024(4) 0.0004(4)
N4 0.0136(5) 0.0130(5) 0.0192(5) -0.0003(4) 0.0011(4) 0.0025(4)
C5 0.0127(5) 0.0180(6) 0.0241(6) 0.0033(5) 0.0037(5) 0.0000(4)
C6 0.0156(5) 0.0124(5) 0.0178(5) 0.0008(4) 0.0042(4) -0.0004(4)
C7 0.0220(6) 0.0178(6) 0.0198(6) -0.0036(4) 0.0020(5) -0.0055(5)
C8 0.0288(7) 0.0148(6) 0.0235(6) -0.0055(5) 0.0067(5) -0.0035(5)
C9 0.0207(6) 0.0147(5) 0.0241(6) -0.0019(5) 0.0075(5) 0.0017(5)
O1W 0.0370(11) 0.120(2) 0.0210(9) 0.000 0.000 0.0088(12)

loop_
_atom_type_symbol
_atom_type_description
_atom_type_scat_dispersion_real
_atom_type_scat_dispersion_imag
_atom_type_scat_source
C C 0.0033 0.0016 'International Tables Vol C Tables 4.2.6.8 and 6.1.1.4'
H H 0.0000 0.0000 'International Tables Vol C Tables 4.2.6.8 and 6.1.1.4'
Cl Cl 0.1484 0.1585 'International Tables Vol C Tables 4.2.6.8 and 6.1.1.4'
Cu Cu 0.3201 1.2651 'International Tables Vol C Tables 4.2.6.8 and 6.1.1.4'
N N 0.0061 0.0033 'International Tables Vol C Tables 4.2.6.8 and 6.1.1.4'
O O 0.0106 0.0060 'International Tables Vol C Tables 4.2.6.8 and 6.1.1.4'

loop_
_geom_angle_atom_site_label_1
_geom_angle_atom_site_label_2
_geom_angle_atom_site_label_3
_geom_angle
_geom_angle_site_symmetry_1
_geom_angle_site_symmetry_3
_geom_angle_publ_flag
N1 Cu1 N1 82.74(6) . 11 ?
N1 Cu1 Cl1 91.98(3) . . ?
N1 Cu1 Cl1 174.56(3) 11 . ?
N1 Cu1 Cl1 174.56(3) . 11 ?
N1 Cu1 Cl1 91.98(3) 11 11 ?
Cl1 Cu1 Cl1 93.324(16) . 11 ?
N1 Cu1 N4 77.81(4) . . ?
N1 Cu1 N4 78.06(4) 11 . ?
Cl1 Cu1 N4 99.61(3) . . ?
Cl1 Cu1 N4 102.44(3) 11 . ?
N1 Cu1 N4 78.06(4) . 11 ?
N1 Cu1 N4 77.81(4) 11 11 ?
Cl1 Cu1 N4 102.43(3) . 11 ?
Cl1 Cu1 N4 99.61(3) 11 11 ?
N4 Cu1 N4 147.65(5) . 11 ?
C6 N1 C2 120.62(10) . . ?
C6 N1 Cu1 119.68(8) . . ?
C2 N1 Cu1 119.18(8) . . ?
N1 C2 C7 121.25(11) . . ?
N1 C2 C3 116.75(10) . . ?
C7 C2 C3 121.98(11) . . ?
N4 C3 C2 112.54(10) . . ?
N4 C3 H31 109.1 . . ?
C2 C3 H31 109.1 . . ?
N4 C3 H32 109.1 . . ?
C2 C3 H32 109.1 . . ?
H31 C3 H32 107.8 . . ?
C5 N4 C3 115.35(10) . . ?
C5 N4 Cu1 106.32(7) . . ?
C3 N4 Cu1 104.79(7) . . ?
C5 N4 H41 110.8(12) . . ?
C3 N4 H41 109.3(12) . . ?
Cu1 N4 H41 110.0(13) . . ?
N4 C5 C6 113.57(10) . 11 ?
N4 C5 H51 108.9 . . ?
C6 C5 H51 108.9 11 . ?
N4 C5 H52 108.9 . . ?
C6 C5 H52 108.9 11 . ?
H51 C5 H52 107.7 . . ?
N1 C6 C9 120.91(12) . . ?
N1 C6 C5 117.47(10) . 11 ?
C9 C6 C5 121.59(11) . 11 ?
C2 C7 C8 118.51(12) . . ?
C2 C7 H71 120.7 . . ?
C8 C7 H71 120.7 . . ?
C9 C8 C7 119.62(11) . . ?
C9 C8 H81 120.2 . . ?
C7 C8 H81 120.2 . . ?
C8 C9 C6 118.98(12) . . ?
C8 C9 H91 120.5 . . ?
C6 C9 H91 120.5 . . ?
H11W O1W H11W 103(3) . 2_655 ?
C2A C1A H11A 114.8 . . ?
C2A C1A H12A 113.4 . . ?
H11A C1A H12A 109.5 . . ?
C2A C1A H13A 99.8 . . ?
H11A C1A H13A 109.5 . . ?
H12A C1A H13A 109.5 . . ?
O2A C2A C1A 113.4(6) . . ?
O2A C2A C3A 101.8(5) . . ?
C1A C2A C3A 109.2(6) . . ?
O2A C2A H21A 107.5 . . ?
C1A C2A H21A 116.4 . . ?
C3A C2A H21A 107.4 . . ?
C2A O2A H21O 112.6 . . ?
C2A C3A H31A 114.0 . . ?
C2A C3A H32A 109.1 . . ?
H31A C3A H32A 109.5 . . ?
C2A C3A H33A 105.2 . . ?
H31A C3A H33A 109.5 . . ?
H32A C3A H33A 109.5 . . ?

loop_
_geom_bond_atom_site_label_1
_geom_bond_atom_site_label_2
_geom_bond_distance
_geom_bond_site_symmetry_2
_geom_bond_publ_flag
Cu1 N1 2.0390(10) . ?
Cu1 N1 2.0390(10) 11 ?
Cu1 Cl1 2.3178(3) . ?
Cu1 Cl1 2.3179(3) 11 ?
Cu1 N4 2.3329(11) . ?
Cu1 N4 2.3329(11) 11 ?
N1 C6 1.3377(15) . ?
N1 C2 1.3411(15) . ?
C2 C7 1.3890(16) . ?
C2 C3 1.5145(17) . ?
C3 N4 1.4625(16) . ?
C3 H31 0.9900 . ?
C3 H32 0.9900 . ?
N4 C5 1.4616(16) . ?
N4 H41 0.854(19) . ?
C5 C6 1.5139(17) 11 ?
C5 H51 0.9900 . ?
C5 H52 0.9900 . ?
C6 C9 1.3931(16) . ?
C7 C8 1.3916(19) . ?
C7 H71 0.9500 . ?
C8 C9 1.3806(19) . ?
C8 H81 0.9500 . ?
C9 H91 0.9500 . ?
O1W H11W 0.793(18) . ?
O1W H11W 0.793(18) 2_655 ?
C1A C2A 1.540(6) . ?
C1A H11A 0.9800 . ?
C1A H12A 0.9800 . ?
C1A H13A 0.9800 . ?
C2A O2A 1.495(8) . ?
C2A C3A 1.545(6) . ?
C2A H21A 1.0000 . ?
O2A H21O 0.8515 . ?
C3A H31A 0.9799 . ?
C3A H32A 0.9800 . ?
C3A H33A 0.9800 . ?
